data_1544950
loop_
_publ_author_name
'Zhao, Huan'
'Chen, Guo-Dong'
'Zou, Jian'
'He, Rong-Rong'
'Qin, Sheng-Ying'
'Hu, Dan'
'Li, Guo-Qiang'
'Guo, Liang-Dong'
'Yao, Xin-Sheng'
'Gao, Hao'

_publ_section_title
;
 Dimericbiscognienyne A: A Meroterpenoid Dimer from Biscogniauxia sp. with
 New Skeleton and Its Activity.
;
_journal_name_full 'Organic letters'
_journal_paper_doi 10.1021/acs.orglett.6b03264
_journal_year 2016
_chemical_absolute_configuration ad
_chemical_formula_moiety '2(C32 H40 O6), 2(H2 O)'
_chemical_formula_sum 'C64 H84 O14'
_chemical_formula_weight 1077.31
_chemical_name_systematic
;
 ? 
;
_space_group_crystal_system monoclinic
_space_group_IT_number 5
_space_group_name_Hall 'C 2y'
_space_group_name_H-M_alt 'C 1 2 1'
_symmetry_space_group_name_Hall 'C 2y'
_symmetry_space_group_name_H-M 'C 1 2 1'
_atom_sites_solution_hydrogens geom
_atom_sites_solution_primary direct
_atom_sites_solution_secondary difmap
_audit_creation_date 2016-09-16
_audit_creation_method
;
Olex2 1.2
(compiled 2016.09.09 svn.r3337 for OlexSys, GUI svn.r5227)
;
_cell_angle_alpha 90.00
_cell_angle_beta 103.3962(13)
_cell_angle_gamma 90.00
_cell_formula_units_Z 4
_cell_length_a 24.2191(4)
_cell_length_b 14.0289(2)
_cell_length_c 18.0170(2)
_cell_measurement_reflns_used 22744
_cell_measurement_temperature 173.00(10)
_cell_measurement_theta_max 62.9010
_cell_measurement_theta_min 3.6700
_cell_volume 5955.03(15)
_computing_cell_refinement
;
CrysAlisPro, Agilent Technologies,
Version 1.171.37.35 (release 13-08-2014 CrysAlis171 .NET)
(compiled Aug 13 2014,18:06:01)
;
_computing_data_collection
;
CrysAlisPro, Agilent Technologies,
Version 1.171.37.35 (release 13-08-2014 CrysAlis171 .NET)
(compiled Aug 13 2014,18:06:01)
;
_computing_data_reduction
;
CrysAlisPro, Agilent Technologies,
Version 1.171.37.35 (release 13-08-2014 CrysAlis171 .NET)
(compiled Aug 13 2014,18:06:01)
;
_computing_molecular_graphics 'Olex2 (Dolomanov et al., 2009)'
_computing_publication_material 'Olex2 (Dolomanov et al., 2009)'
_computing_structure_refinement 'ShelXL (Sheldrick, 2015)'
_computing_structure_solution 'SIR2004 (Burla et al., 2007)'
_diffrn_ambient_environment N~2~
_diffrn_ambient_temperature 173.00(10)
_diffrn_detector 'CCD plate'
_diffrn_detector_area_resol_mean 16.0288
_diffrn_detector_type Sapphire3
_diffrn_measured_fraction_theta_full 0.998
_diffrn_measured_fraction_theta_max 0.998
_diffrn_measurement_details
;
#__ type_ start__ end____ width___ exp.time_
  1 omega -109.00  -57.00   1.0000    1.0000
omega____ theta____ kappa____ phi______ frames
    -      -33.1184 -178.0000    0.0000 52

#__ type_ start__ end____ width___ exp.time_
  2 omega   13.00  102.00   1.0000    1.0000
omega____ theta____ kappa____ phi______ frames
    -       33.1184   57.0000 -180.0000 89

#__ type_ start__ end____ width___ exp.time_
  3 omega    3.00  103.00   1.0000    1.0000
omega____ theta____ kappa____ phi______ frames
    -       33.1184   77.0000  -30.0000 100

#__ type_ start__ end____ width___ exp.time_
  4 omega    3.00  103.00   1.0000    1.0000
omega____ theta____ kappa____ phi______ frames
    -       33.1184   77.0000  120.0000 100

#__ type_ start__ end____ width___ exp.time_
  5 omega    8.00  106.00   1.0000    1.0000
omega____ theta____ kappa____ phi______ frames
    -       33.1184   38.0000  120.0000 98

#__ type_ start__ end____ width___ exp.time_
  6 omega    8.00  106.00   1.0000    1.0000
omega____ theta____ kappa____ phi______ frames
    -       33.1184   38.0000 -120.0000 98

#__ type_ start__ end____ width___ exp.time_
  7 omega    8.00  106.00   1.0000    1.0000
omega____ theta____ kappa____ phi______ frames
    -       33.1184   38.0000 -150.0000 98

#__ type_ start__ end____ width___ exp.time_
  8 omega   35.00  109.00   1.0000    1.0000
omega____ theta____ kappa____ phi______ frames
    -       33.1184  178.0000   30.0000 74

#__ type_ start__ end____ width___ exp.time_
  9 omega    8.00  106.00   1.0000    1.0000
omega____ theta____ kappa____ phi______ frames
    -       33.1184   38.0000  150.0000 98

#__ type_ start__ end____ width___ exp.time_
 10 omega  -36.00   55.00   1.0000    1.0000
omega____ theta____ kappa____ phi______ frames
    -       33.1184  -57.0000    0.0000 91

#__ type_ start__ end____ width___ exp.time_
 11 omega   13.00  102.00   1.0000    1.0000
omega____ theta____ kappa____ phi______ frames
    -       33.1184   57.0000  120.0000 89

#__ type_ start__ end____ width___ exp.time_
 12 omega   13.00  102.00   1.0000    1.0000
omega____ theta____ kappa____ phi______ frames
    -       33.1184   57.0000 -150.0000 89

#__ type_ start__ end____ width___ exp.time_
 13 omega   60.00  161.00   1.0000    2.5850
omega____ theta____ kappa____ phi______ frames
    -       90.5000   77.0000 -180.0000 101

#__ type_ start__ end____ width___ exp.time_
 14 omega   60.00  161.00   1.0000    2.5850
omega____ theta____ kappa____ phi______ frames
    -       90.5000   77.0000  150.0000 101

#__ type_ start__ end____ width___ exp.time_
 15 omega   60.00  161.00   1.0000    2.5850
omega____ theta____ kappa____ phi______ frames
    -       90.5000   77.0000  120.0000 101

#__ type_ start__ end____ width___ exp.time_
 16 omega   69.00  159.00   1.0000    2.5850
omega____ theta____ kappa____ phi______ frames
    -       90.5000   61.0000  150.0000 90

#__ type_ start__ end____ width___ exp.time_
 17 omega   18.00   90.00   1.0000    2.5850
omega____ theta____ kappa____ phi______ frames
    -       90.5000 -111.0000 -150.0000 72

#__ type_ start__ end____ width___ exp.time_
 18 omega   17.00  144.00   1.0000    2.5850
omega____ theta____ kappa____ phi______ frames
    -       90.5000  -15.0000 -156.0000 127

#__ type_ start__ end____ width___ exp.time_
 19 omega   69.00  159.00   1.0000    2.5850
omega____ theta____ kappa____ phi______ frames
    -       90.5000   61.0000 -180.0000 90

#__ type_ start__ end____ width___ exp.time_
 20 omega   69.00  159.00   1.0000    2.5850
omega____ theta____ kappa____ phi______ frames
    -       90.5000   61.0000   60.0000 90

#__ type_ start__ end____ width___ exp.time_
 21 omega   69.00  159.00   1.0000    2.5850
omega____ theta____ kappa____ phi______ frames
    -       90.5000   61.0000   90.0000 90

#__ type_ start__ end____ width___ exp.time_
 22 omega   69.00  159.00   1.0000    2.5850
omega____ theta____ kappa____ phi______ frames
    -       90.5000   61.0000  120.0000 90

#__ type_ start__ end____ width___ exp.time_
 23 omega   79.00  163.00   1.0000    2.5850
omega____ theta____ kappa____ phi______ frames
    -       90.5000  111.0000 -180.0000 84

#__ type_ start__ end____ width___ exp.time_
 24 omega   18.00   90.00   1.0000    2.5850
omega____ theta____ kappa____ phi______ frames
    -       90.5000 -111.0000  150.0000 72

#__ type_ start__ end____ width___ exp.time_
 25 omega   60.00  161.00   1.0000    2.5850
omega____ theta____ kappa____ phi______ frames
    -       90.5000   77.0000   30.0000 101

#__ type_ start__ end____ width___ exp.time_
 26 omega   18.00   69.00   1.0000    2.5850
omega____ theta____ kappa____ phi______ frames
    -       90.5000  -30.0000   90.0000 51

#__ type_ start__ end____ width___ exp.time_
 27 omega   18.00   69.00   1.0000    2.5850
omega____ theta____ kappa____ phi______ frames
    -       90.5000  -30.0000   60.0000 51

#__ type_ start__ end____ width___ exp.time_
 28 omega   19.00   77.00   1.0000    2.5850
omega____ theta____ kappa____ phi______ frames
    -       90.5000  -45.0000   90.0000 58

#__ type_ start__ end____ width___ exp.time_
 29 omega   22.00  112.00   1.0000    2.5850
omega____ theta____ kappa____ phi______ frames
    -       90.5000  -61.0000   60.0000 90

#__ type_ start__ end____ width___ exp.time_
 30 omega   18.00   69.00   1.0000    2.5850
omega____ theta____ kappa____ phi______ frames
    -       90.5000  -30.0000 -120.0000 51

#__ type_ start__ end____ width___ exp.time_
 31 omega   67.00  162.00   1.0000    2.5850
omega____ theta____ kappa____ phi______ frames
    -       90.5000   45.0000 -150.0000 95

#__ type_ start__ end____ width___ exp.time_
 32 omega   67.00  162.00   1.0000    2.5850
omega____ theta____ kappa____ phi______ frames
    -       90.5000   45.0000  150.0000 95

#__ type_ start__ end____ width___ exp.time_
 33 omega   30.00   56.00   1.0000    2.5850
omega____ theta____ kappa____ phi______ frames
    -       90.5000  -77.0000    0.0000 26

#__ type_ start__ end____ width___ exp.time_
 34 omega   77.00  119.00   1.0000    2.5850
omega____ theta____ kappa____ phi______ frames
    -       90.5000  -77.0000    0.0000 42

#__ type_ start__ end____ width___ exp.time_
 35 omega   60.00   86.00   1.0000    2.5850
omega____ theta____ kappa____ phi______ frames
    -       90.5000   77.0000   60.0000 26

#__ type_ start__ end____ width___ exp.time_
 36 omega  104.00  130.00   1.0000    2.5850
omega____ theta____ kappa____ phi______ frames
    -       90.5000   61.0000    0.0000 26

#__ type_ start__ end____ width___ exp.time_
 37 omega   37.00   65.00   1.0000    2.5850
omega____ theta____ kappa____ phi______ frames
    -       90.5000  -95.0000   90.0000 28

#__ type_ start__ end____ width___ exp.time_
 38 omega   29.00   57.00   1.0000    2.5850
omega____ theta____ kappa____ phi______ frames
    -       90.5000  -30.0000   30.0000 28

#__ type_ start__ end____ width___ exp.time_
 39 omega   69.00   98.00   1.0000    2.5850
omega____ theta____ kappa____ phi______ frames
    -       90.5000   45.0000   90.0000 29

#__ type_ start__ end____ width___ exp.time_
 40 omega  132.00  158.00   1.0000    2.5850
omega____ theta____ kappa____ phi______ frames
    -       90.5000   77.0000   90.0000 26

#__ type_ start__ end____ width___ exp.time_
 41 omega   67.00  106.00   1.0000    2.5850
omega____ theta____ kappa____ phi______ frames
    -       90.5000   45.0000   60.0000 39

#__ type_ start__ end____ width___ exp.time_
 42 omega   60.00   86.00   1.0000    2.5850
omega____ theta____ kappa____ phi______ frames
    -       90.5000   77.0000   90.0000 26

#__ type_ start__ end____ width___ exp.time_
 43 omega   69.00  154.00   1.0000    2.5850
omega____ theta____ kappa____ phi______ frames
    -       90.5000   45.0000  120.0000 85

#__ type_ start__ end____ width___ exp.time_
 44 omega   90.00  129.00   1.0000    2.5850
omega____ theta____ kappa____ phi______ frames
    -       90.5000  -93.0000   46.7775 39

#__ type_ start__ end____ width___ exp.time_
 45 omega   66.00  113.00   1.0000    2.5850
omega____ theta____ kappa____ phi______ frames
    -       90.5000   77.0000    0.0000 47

#__ type_ start__ end____ width___ exp.time_
 46 omega  138.00  163.00   1.0000    2.5850
omega____ theta____ kappa____ phi______ frames
    -       90.5000   15.0000    0.0000 25

#__ type_ start__ end____ width___ exp.time_
 47 omega   22.00   63.00   1.0000    2.5850
omega____ theta____ kappa____ phi______ frames
    -       90.5000  -93.0000   46.7775 41
;
_diffrn_measurement_device 'four-circle diffractometer'
_diffrn_measurement_device_type 'Xcalibur, Sapphire3, Gemini ultra'
_diffrn_measurement_method '\w scans'
_diffrn_orient_matrix_UB_11 0.0082627000
_diffrn_orient_matrix_UB_12 -0.0072162000
_diffrn_orient_matrix_UB_13 0.0872006000
_diffrn_orient_matrix_UB_21 0.0637030000
_diffrn_orient_matrix_UB_22 0.0216386000
_diffrn_orient_matrix_UB_23 0.0103413000
_diffrn_orient_matrix_UB_31 -0.0123035000
_diffrn_orient_matrix_UB_32 0.1074095000
_diffrn_orient_matrix_UB_33 0.0037354000
_diffrn_radiation_monochromator mirror
_diffrn_radiation_probe x-ray
_diffrn_radiation_type CuK\a
_diffrn_radiation_wavelength 1.54184
_diffrn_reflns_av_R_equivalents 0.0416
_diffrn_reflns_av_unetI/netI 0.0263
_diffrn_reflns_limit_h_max 26
_diffrn_reflns_limit_h_min -27
_diffrn_reflns_limit_k_max 16
_diffrn_reflns_limit_k_min -15
_diffrn_reflns_limit_l_max 20
_diffrn_reflns_limit_l_min -20
_diffrn_reflns_number 45934
_diffrn_reflns_theta_full 62.76
_diffrn_reflns_theta_max 62.76
_diffrn_reflns_theta_min 3.67
_diffrn_source 'sealed X-ray tube'
_diffrn_source_type 'Enhance Ultra (Cu) X-ray Source'
_exptl_absorpt_coefficient_mu 0.676
_exptl_absorpt_correction_T_max 1.00000
_exptl_absorpt_correction_T_min 0.44952
_exptl_absorpt_correction_type multi-scan
_exptl_absorpt_process_details
;
CrysAlisPro, Agilent Technologies,
Version 1.171.37.35 (release 13-08-2014 CrysAlis171 .NET)
(compiled Aug 13 2014,18:06:01)
Empirical absorption correction using spherical harmonics,
 implemented in SCALE3 ABSPACK scaling algorithm.
;
_exptl_crystal_density_diffrn 1.202
_exptl_crystal_density_method 'not measured'
_exptl_crystal_description
;
;
_exptl_crystal_F_000 2320
_refine_diff_density_max 0.443
_refine_diff_density_min -0.359
_refine_diff_density_rms 0.042
_refine_ls_abs_structure_details 'Flack H D (1983), Acta Cryst. A39, 876-881'
_refine_ls_abs_structure_Flack 0.01(16)
_refine_ls_extinction_method none
_refine_ls_goodness_of_fit_ref 1.039
_refine_ls_hydrogen_treatment constr
_refine_ls_matrix_type full
_refine_ls_number_parameters 720
_refine_ls_number_reflns 9082
_refine_ls_number_restraints 1
_refine_ls_restrained_S_all 1.039
_refine_ls_R_factor_all 0.0503
_refine_ls_R_factor_gt 0.0481
_refine_ls_shift/su_max 0.001
_refine_ls_shift/su_mean 0.000
_refine_ls_structure_factor_coef Fsqd
_refine_ls_weighting_details 'calc w=1/[\s^2^(Fo^2^)+(0.0789P)^2^+4.2855P] where P=(Fo^2^+2Fc^2^)/3'
_refine_ls_weighting_scheme calc
_refine_ls_wR_factor_gt 0.1300
_refine_ls_wR_factor_ref 0.1328
_reflns_number_gt 8626
_reflns_number_total 9082
_reflns_threshold_expression >2sigma(I)
_cod_data_source_file ol6b03264_si_002.cif
_cod_data_source_block comp1
_cod_original_cell_volume 5955.00(14)
_cod_database_code 1544950
_reflns_odcompleteness_completeness 97.42
_reflns_odcompleteness_iscentric 1
_reflns_odcompleteness_theta 63.60
_olex2_refinement_description
;
1. Fixed Uiso
 At 1.2 times of:
  All C(H) groups, All C(H,H) groups
 At 1.5 times of:
  All C(H,H,H) groups, All O(H) groups, All O(H,H) groups
2. Uiso/Uaniso restraints and constraints
Uanis(C1C) = Uanis(C16B)
3. Others
 Sof(C16B)=Sof(H16D)=Sof(H16E)=Sof(H16F)=1-FVAR(1)
 Sof(C1C)=Sof(H1CA)=Sof(H1CB)=Sof(H1CC)=FVAR(1)
4.a Riding coordinates:
 C1E(O8A,H8AA,H8AB), C1E(O7A,H7AA,H7AB)
4.b Ternary CH refined with riding coordinates:
 C7'(H7'), C7A'(H7A'), C4(H4B), C4'(H4'), C3'(H3'), C3(H3), C5A(H5A), C9(H9),
 C4A(H4AA), C1A'(H1A'), C3A(H3A), C3A'(H3A'), C1'(H1'), C4A'(H4A')
4.c Secondary CH2 refined with riding coordinates:
 C12(H12C,H12D), C10A(H10A,H10B), C12A(H12A,H12B), C10'(H10E,H10F), C10(H10C,
 H10D), C12'(H12E,H12F)
4.d Aromatic/amide H refined with riding coordinates:
 C8A'(H8A'), C13(H13), C5A'(H5A'), C5'(H5'), C13'(H13'), C8'(H8'), C13A(H13A),
 C19(H19)
4.e X=CH2 refined with riding coordinates:
 C15(H15D,H15E), C1D(H1DA,H1DB)
4.f Idealised Me refined as rotating group:
 C11A(H11A,H11B,H11C), C11'(H11D,H11E,H11F), C16'(H16G,H16H,H16I), C16(H16J,
 H16K,H16L), C15A(H15A,H15B,H15C), C15'(H15F,H15G,H15H), C16A(H16A,H16B,H16C),
 C17(H17A,H17B,H17C), C18(H18A,H18B,H18C), C1B(H1BA,H1BB,H1BC), C1C(H1CA,H1CB,
 H1CC), C1E(H1EA,H1EB,H1EC), C16B(H16D,H16E,H16F)
4.g Idealised tetrahedral OH refined as rotating group:
 O2A(H2A), O4A(H4A), O6A(H6A), O2(H2), O4(H4), O6(H6)
;
_olex2_submission_special_instructions 'No special instructions were received'

loop_
_space_group_symop_id
_space_group_symop_operation_xyz
1 'x, y, z'
2 '-x, y, -z'
3 'x+1/2, y+1/2, z'
4 '-x+1/2, y+1/2, -z'

loop_
_atom_site_label
_atom_site_type_symbol
_atom_site_fract_x
_atom_site_fract_y
_atom_site_fract_z
_atom_site_U_iso_or_equiv
_atom_site_adp_type
_atom_site_occupancy
_atom_site_calc_flag
_atom_site_disorder_assembly
_atom_site_disorder_group
_atom_site_refinement_flags_posn
O1A O 0.29650(8) 0.81719(13) 0.37941(10) 0.0403(5) Uani 1 d . . .
O2A O 0.27501(8) 0.82897(13) 0.49394(9) 0.0380(4) Uani 1 d . . .
H2A H 0.2583 0.7798 0.4774 0.057 Uiso 1 calc . . GR
O1 O 0.24465(8) 0.30407(14) 0.09124(9) 0.0374(4) Uani 1 d . . .
O5 O 0.28778(8) 0.16738(15) 0.01040(10) 0.0401(4) Uani 1 d . . .
O4A O 0.26865(9) 1.14910(14) 0.53553(10) 0.0440(5) Uani 1 d . . .
H4A H 0.2658 1.1143 0.5710 0.066 Uiso 1 calc . . GR
O3A O 0.35072(8) 1.01792(15) 0.42134(10) 0.0420(5) Uani 1 d A . .
O6A O 0.23334(10) 0.84970(16) 0.08325(10) 0.0504(5) Uani 1 d . . .
H6A H 0.2314 0.8089 0.0501 0.076 Uiso 1 calc . . GR
O3 O 0.17412(8) 0.34369(16) 0.21130(11) 0.0444(5) Uani 1 d . . .
O2 O 0.26866(8) 0.45818(14) 0.10969(11) 0.0412(4) Uani 1 d . . .
H2 H 0.2998 0.4477 0.1008 0.062 Uiso 1 calc . . GR
O4 O 0.24602(12) 0.53182(15) 0.34303(12) 0.0582(6) Uani 1 d . . .
H4 H 0.2478 0.5748 0.3128 0.087 Uiso 1 calc . . GR
C1A C 0.28463(11) 0.88351(19) 0.43312(13) 0.0329(6) Uani 1 d . . .
C2A C 0.33699(11) 0.9438(2) 0.46954(14) 0.0393(6) Uani 1 d A . .
O5A O 0.25009(12) 0.69307(16) 0.25377(12) 0.0596(6) Uani 1 d . . .
O6 O 0.33610(10) -0.04224(16) 0.13368(13) 0.0562(5) Uani 1 d . . .
H6 H 0.3051 -0.0673 0.1173 0.084 Uiso 1 calc . . GR
C6' C 0.29080(10) 0.18403(19) 0.18417(13) 0.0312(5) Uani 1 d . . .
C9A' C 0.15822(11) 1.0985(2) 0.33353(15) 0.0377(6) Uani 1 d . . .
C6 C 0.29883(11) 0.35267(19) 0.21887(14) 0.0333(5) Uani 1 d . . .
C6A C 0.23076(10) 0.94374(18) 0.39696(13) 0.0295(5) Uani 1 d . . .
C14 C 0.06466(13) 0.5386(3) 0.10473(17) 0.0531(8) Uani 1 d . . .
C9' C 0.35789(12) 0.3012(2) 0.36868(14) 0.0429(7) Uani 1 d . . .
C7' C 0.28991(11) 0.25121(19) 0.24855(13) 0.0323(5) Uani 1 d . . .
H7' H 0.2518 0.2489 0.2586 0.039 Uiso 1 calc . . R
C2 C 0.19502(12) 0.4088(2) 0.16254(15) 0.0414(6) Uani 1 d . . .
C8A C 0.14204(12) 0.8255(2) 0.36696(14) 0.0391(6) Uani 1 d . . .
C7A C 0.18172(11) 0.87871(19) 0.38208(13) 0.0336(6) Uani 1 d . . .
C7A' C 0.23560(11) 0.98728(18) 0.31914(13) 0.0301(5) Uani 1 d . . .
H7A' H 0.2710 1.0238 0.3290 0.036 Uiso 1 calc . . R
C8A' C 0.18863(11) 1.05659(19) 0.29016(14) 0.0348(6) Uani 1 d . . .
H8A' H 0.1802 1.0713 0.2384 0.042 Uiso 1 calc . . R
C4 C 0.24528(14) 0.4417(2) 0.30565(16) 0.0449(7) Uani 1 d . . .
H4B H 0.2423 0.3914 0.3423 0.054 Uiso 1 calc . . R
C13 C 0.09351(15) 0.4592(3) 0.1079(2) 0.0604(9) Uani 1 d . . .
H13 H 0.0760 0.4044 0.1201 0.072 Uiso 1 calc . . R
C4' C 0.33254(12) 0.0567(2) 0.11569(16) 0.0407(6) Uani 1 d . . .
H4' H 0.3680 0.0742 0.1019 0.049 Uiso 1 calc . . R
C11A C 0.11287(15) 1.1697(3) 0.30313(19) 0.0595(9) Uani 1 d . . .
H11A H 0.1218 1.2289 0.3299 0.089 Uiso 1 calc . . GR
H11B H 0.0772 1.1465 0.3102 0.089 Uiso 1 calc . . GR
H11C H 0.1104 1.1795 0.2497 0.089 Uiso 1 calc . . GR
C3' C 0.28517(12) 0.0760(2) 0.04667(14) 0.0384(6) Uani 1 d . . .
H3' H 0.2739 0.0219 0.0120 0.046 Uiso 1 calc . . R
C3 C 0.19371(14) 0.4369(2) 0.24068(16) 0.0462(7) Uani 1 d . . .
H3 H 0.1635 0.4818 0.2443 0.055 Uiso 1 calc . . R
C5A' C 0.20920(12) 0.8885(2) 0.19977(14) 0.0389(6) Uani 1 d . . .
H5A' H 0.1783 0.9287 0.1828 0.047 Uiso 1 calc . . R
C14' C 0.10336(13) 0.1001(3) 0.05661(16) 0.0587(10) Uani 1 d . . .
C5A C 0.22202(11) 1.02306(19) 0.45162(13) 0.0326(5) Uani 1 d . . .
H5A H 0.2181 0.9930 0.4992 0.039 Uiso 1 calc . . R
C9A C 0.09622(14) 0.7590(3) 0.34504(16) 0.0512(8) Uani 1 d . . .
C5' C 0.32881(11) 0.11591(19) 0.18344(15) 0.0353(6) Uani 1 d . . .
H5' H 0.3553 0.1040 0.2288 0.042 Uiso 1 calc . . R
C8 C 0.39385(13) 0.3506(2) 0.16810(18) 0.0483(7) Uani 1 d . . .
C14A C 0.46567(14) 0.9522(3) 0.61918(18) 0.0552(8) Uani 1 d . . .
C7 C 0.35240(11) 0.3528(2) 0.19410(14) 0.0360(6) Uani 1 d . . .
C6A' C 0.24266(11) 0.90640(19) 0.26736(14) 0.0328(5) Uani 1 d . . .
C1 C 0.25162(12) 0.3787(2) 0.14646(14) 0.0365(6) Uani 1 d . . .
C5 C 0.42723(13) 0.7041(3) 0.19650(17) 0.0550(8) Uani 1 d . . .
C9 C 0.30119(13) 0.4283(2) 0.28137(15) 0.0410(6) Uani 1 d . . .
H9 H 0.3101 0.4893 0.2603 0.049 Uiso 1 calc . . R
C11' C 0.39815(15) 0.2786(3) 0.44387(16) 0.0586(9) Uani 1 d . . .
H11D H 0.4344 0.3070 0.4453 0.088 Uiso 1 calc . . GR
H11E H 0.4024 0.2107 0.4494 0.088 Uiso 1 calc . . GR
H11F H 0.3832 0.3036 0.4848 0.088 Uiso 1 calc . . GR
C12 C 0.15217(13) 0.4472(3) 0.09385(18) 0.0538(8) Uani 1 d . . .
H12C H 0.1653 0.5084 0.0797 0.065 Uiso 1 calc . . R
H12D H 0.1501 0.4040 0.0512 0.065 Uiso 1 calc . . R
C10A C 0.16684(11) 1.0763(2) 0.41793(14) 0.0383(6) Uani 1 d . . .
H10A H 0.1352 1.0382 0.4254 0.046 Uiso 1 calc . . R
H10B H 0.1667 1.1356 0.4456 0.046 Uiso 1 calc . . R
C4A C 0.27209(11) 1.0922(2) 0.47094(14) 0.0351(6) Uani 1 d A . .
H4AA H 0.2698 1.1348 0.4272 0.042 Uiso 1 calc . . R
C12A C 0.38753(14) 0.8871(3) 0.51338(19) 0.0567(8) Uani 1 d . . .
H12A H 0.3763 0.8524 0.5540 0.068 Uiso 1 calc A . R
H12B H 0.3981 0.8407 0.4793 0.068 Uiso 1 calc . . R
C1A' C 0.29444(12) 0.8480(2) 0.30178(14) 0.0373(6) Uani 1 d . . .
H1A' H 0.3282 0.8865 0.3020 0.045 Uiso 1 calc . . R
C3A C 0.32941(11) 1.0433(2) 0.48711(14) 0.0390(6) Uani 1 d . . .
H3A H 0.3577 1.0690 0.5304 0.047 Uiso 1 calc A . R
C10' C 0.35060(14) 0.4054(2) 0.34955(16) 0.0482(7) Uani 1 d . . .
H10E H 0.3855 0.4291 0.3386 0.058 Uiso 1 calc . . R
H10F H 0.3446 0.4392 0.3940 0.058 Uiso 1 calc . . R
C10 C 0.35538(16) 0.7076(3) 0.2779(2) 0.0588(9) Uani 1 d . . .
H10C H 0.3509 0.6402 0.2662 0.071 Uiso 1 calc . . R
H10D H 0.3724 0.7141 0.3320 0.071 Uiso 1 calc . . R
C3A' C 0.25999(16) 0.7375(2) 0.18545(17) 0.0539(8) Uani 1 d . . .
H3A' H 0.2741 0.6952 0.1507 0.065 Uiso 1 calc . . R
C1' C 0.24293(11) 0.2068(2) 0.11648(13) 0.0331(6) Uani 1 d . . .
H1' H 0.2071 0.1975 0.1319 0.040 Uiso 1 calc . . R
C16' C 0.07072(16) 0.0273(4) 0.0899(2) 0.0848(15) Uani 1 d . . .
H16G H 0.0835 -0.0354 0.0806 0.127 Uiso 1 calc . . GR
H16H H 0.0310 0.0333 0.0666 0.127 Uiso 1 calc . . GR
H16I H 0.0768 0.0374 0.1439 0.127 Uiso 1 calc . . GR
C13' C 0.14595(12) 0.0741(3) 0.02497(15) 0.0483(7) Uani 1 d . . .
H13' H 0.1529 0.0090 0.0234 0.058 Uiso 1 calc . . R
C8' C 0.33205(12) 0.2330(2) 0.32269(14) 0.0368(6) Uani 1 d . . .
H8' H 0.3405 0.1700 0.3371 0.044 Uiso 1 calc . . R
C16 C 0.00542(15) 0.5410(3) 0.1173(2) 0.0710(11) Uani 1 d . . .
H16J H -0.0204 0.5631 0.0718 0.106 Uiso 1 calc . . GR
H16K H 0.0042 0.5835 0.1587 0.106 Uiso 1 calc . . GR
H16L H -0.0054 0.4781 0.1295 0.106 Uiso 1 calc . . GR
C12' C 0.18356(12) 0.1374(2) -0.00795(14) 0.0412(6) Uani 1 d . . .
H12E H 0.1661 0.1998 -0.0182 0.049 Uiso 1 calc . . R
H12F H 0.1882 0.1110 -0.0559 0.049 Uiso 1 calc . . R
C15A C 0.51897(15) 1.0108(4) 0.6450(2) 0.0794(13) Uani 1 d A . .
H15A H 0.5509 0.9692 0.6611 0.119 Uiso 1 calc . . GR
H15B H 0.5154 1.0509 0.6868 0.119 Uiso 1 calc . . GR
H15C H 0.5245 1.0497 0.6034 0.119 Uiso 1 calc . . GR
C4A' C 0.21719(15) 0.8086(2) 0.14862(16) 0.0477(7) Uani 1 d . . .
H4A' H 0.1807 0.7760 0.1310 0.057 Uiso 1 calc . . R
C11 C 0.44144(16) 0.3405(3) 0.1329(3) 0.0722(12) Uani 1 d . . .
C15' C 0.08554(15) 0.2005(4) 0.06265(19) 0.0733(12) Uani 1 d . . .
H15F H 0.0454 0.2061 0.0418 0.110 Uiso 1 calc . . GR
H15G H 0.1055 0.2410 0.0348 0.110 Uiso 1 calc . . GR
H15H H 0.0941 0.2193 0.1153 0.110 Uiso 1 calc . . GR
C2A' C 0.29913(15) 0.7544(2) 0.25991(16) 0.0518(8) Uani 1 d . . .
C2' C 0.24098(11) 0.1475(2) 0.04642(14) 0.0349(6) Uani 1 d . . .
C16A C 0.4357(2) 0.6025(4) 0.1936(3) 0.0840(13) Uani 1 d . . .
H16A H 0.4120 0.5706 0.2218 0.126 Uiso 1 calc . . GR
H16B H 0.4748 0.5877 0.2155 0.126 Uiso 1 calc . . GR
H16C H 0.4259 0.5815 0.1414 0.126 Uiso 1 calc . . GR
C13A C 0.39329(15) 0.7510(3) 0.2334(2) 0.0583(8) Uani 1 d . . .
H13A H 0.3936 0.8172 0.2308 0.070 Uiso 1 calc . . R
C15 C 0.04519(19) 0.7751(5) 0.3605(2) 0.0938(17) Uani 1 d . . .
H15D H 0.0391 0.8304 0.3859 0.113 Uiso 1 calc . . R
H15E H 0.0161 0.7310 0.3457 0.113 Uiso 1 calc . . R
C17 C 0.46026(17) 0.7641(4) 0.1541(2) 0.0795(12) Uani 1 d . . .
H17A H 0.4999 0.7602 0.1784 0.119 Uiso 1 calc . . GR
H17B H 0.4479 0.8291 0.1540 0.119 Uiso 1 calc . . GR
H17C H 0.4543 0.7416 0.1025 0.119 Uiso 1 calc . . GR
C18 C 0.08503(19) 0.6332(3) 0.0844(3) 0.0839(13) Uani 1 d . . .
H18A H 0.0914 0.6743 0.1282 0.126 Uiso 1 calc . . GR
H18B H 0.0570 0.6610 0.0437 0.126 Uiso 1 calc . . GR
H18C H 0.1199 0.6251 0.0684 0.126 Uiso 1 calc . . GR
C19 C 0.43849(13) 0.9472(3) 0.54735(19) 0.0678(11) Uani 1 d A . .
H19 H 0.4524 0.9852 0.5135 0.081 Uiso 1 calc . . R
C1B C 0.1088(2) 0.6742(3) 0.3049(3) 0.0849(13) Uani 1 d . . .
H1BA H 0.1143 0.6921 0.2557 0.127 Uiso 1 calc . . GR
H1BB H 0.0778 0.6302 0.2987 0.127 Uiso 1 calc . . GR
H1BC H 0.1427 0.6446 0.3339 0.127 Uiso 1 calc . . GR
C1C C 0.4623(15) 0.8897(19) 0.6723(12) 0.090(4) Uani 0.35(2) d A 1 .
H1CA H 0.4929 0.8448 0.6776 0.135 Uiso 0.35(2) calc A 1 GR
H1CB H 0.4267 0.8566 0.6582 0.135 Uiso 0.35(2) calc A 1 GR
H1CC H 0.4648 0.9221 0.7199 0.135 Uiso 0.35(2) calc A 1 GR
C1D C 0.49495(19) 0.3561(5) 0.1754(4) 0.126(2) Uani 1 d . . .
H1DA H 0.5258 0.3517 0.1529 0.151 Uiso 1 calc . . R
H1DB H 0.5007 0.3713 0.2268 0.151 Uiso 1 calc . . R
C1E C 0.42760(19) 0.3169(5) 0.0538(2) 0.136(3) Uani 1 d . . .
H1EA H 0.3908 0.3421 0.0304 0.204 Uiso 1 calc . . GR
H1EB H 0.4272 0.2488 0.0481 0.204 Uiso 1 calc . . GR
H1EC H 0.4554 0.3438 0.0297 0.204 Uiso 1 calc . . GR
O8A O 0.00076(17) 1.1761(3) 0.4500(2) 0.242(4) Uani 1 d . . R
H8AA H 0.0190 1.2025 0.4908 0.363 Uiso 1 d . . R
H8AB H 0.0099 1.2019 0.4118 0.363 Uiso 1 d . . R
O7A O -0.00105(16) 1.0461(3) 0.4418(2) 0.312(7) Uani 1 d . . R
H7AA H 0.0078 0.9909 0.4289 0.468 Uiso 1 d . . R
H7AB H -0.0357 1.0464 0.4440 0.468 Uiso 1 d . . R
C16B C 0.4420(7) 0.9093(9) 0.6855(7) 0.090(4) Uani 0.65(2) d A 2 .
H16D H 0.4646 0.8556 0.7069 0.135 Uiso 0.65(2) calc A 2 GR
H16E H 0.4034 0.8893 0.6661 0.135 Uiso 0.65(2) calc A 2 GR
H16F H 0.4432 0.9568 0.7242 0.135 Uiso 0.65(2) calc A 2 GR

loop_
_atom_site_aniso_label
_atom_site_aniso_U_11
_atom_site_aniso_U_22
_atom_site_aniso_U_33
_atom_site_aniso_U_23
_atom_site_aniso_U_13
_atom_site_aniso_U_12
O1A 0.0611(11) 0.0337(12) 0.0303(9) 0.0069(8) 0.0191(8) 0.0146(9)
O2A 0.0594(12) 0.0291(11) 0.0277(8) 0.0064(7) 0.0146(8) 0.0001(8)
O1 0.0533(10) 0.0363(11) 0.0246(8) 0.0060(7) 0.0135(7) 0.0037(8)
O5 0.0464(10) 0.0447(12) 0.0348(9) 0.0028(8) 0.0209(7) 0.0002(9)
O4A 0.0740(13) 0.0320(11) 0.0289(9) -0.0049(8) 0.0175(9) -0.0067(9)
O3A 0.0436(10) 0.0471(13) 0.0391(10) 0.0038(9) 0.0172(8) -0.0024(9)
O6A 0.0829(15) 0.0423(12) 0.0306(9) -0.0085(9) 0.0224(10) -0.0034(11)
O3 0.0536(11) 0.0427(12) 0.0434(10) 0.0101(9) 0.0245(8) 0.0029(9)
O2 0.0557(11) 0.0322(11) 0.0415(10) 0.0143(8) 0.0231(9) 0.0073(9)
O4 0.1095(18) 0.0313(12) 0.0436(11) 0.0014(9) 0.0378(12) 0.0099(12)
C1A 0.0476(14) 0.0250(14) 0.0294(12) 0.0049(10) 0.0160(11) 0.0046(10)
C2A 0.0429(14) 0.0432(18) 0.0334(13) 0.0079(12) 0.0126(11) 0.0012(12)
O5A 0.1073(19) 0.0318(12) 0.0490(11) 0.0016(9) 0.0368(12) -0.0031(11)
O6 0.0722(14) 0.0368(13) 0.0584(13) -0.0016(10) 0.0128(11) 0.0113(10)
C6' 0.0399(13) 0.0287(15) 0.0273(11) 0.0055(10) 0.0126(10) -0.0042(10)
C9A' 0.0463(15) 0.0336(16) 0.0342(13) 0.0008(11) 0.0115(11) 0.0056(11)
C6 0.0466(14) 0.0265(14) 0.0298(12) 0.0029(10) 0.0151(10) -0.0001(11)
C6A 0.0394(13) 0.0266(14) 0.0259(11) 0.0034(10) 0.0141(9) 0.0016(10)
C14 0.0515(17) 0.064(2) 0.0455(16) 0.0030(15) 0.0135(13) 0.0100(16)
C9' 0.0561(16) 0.0469(18) 0.0275(12) -0.0006(12) 0.0131(11) -0.0038(14)
C7' 0.0414(13) 0.0305(15) 0.0277(12) 0.0046(10) 0.0133(10) -0.0019(11)
C2 0.0540(16) 0.0378(17) 0.0384(14) 0.0107(12) 0.0229(12) 0.0075(12)
C8A 0.0498(16) 0.0394(17) 0.0294(12) -0.0011(11) 0.0116(11) -0.0067(13)
C7A 0.0474(15) 0.0302(15) 0.0259(11) 0.0007(10) 0.0143(10) 0.0011(12)
C7A' 0.0418(13) 0.0246(14) 0.0276(12) 0.0021(10) 0.0154(10) 0.0018(10)
C8A' 0.0482(14) 0.0289(15) 0.0277(12) 0.0020(10) 0.0095(10) 0.0047(11)
C4 0.075(2) 0.0287(16) 0.0370(14) 0.0012(11) 0.0264(14) 0.0055(13)
C13 0.0590(19) 0.065(2) 0.062(2) 0.0250(17) 0.0241(16) 0.0160(17)
C4' 0.0444(14) 0.0358(16) 0.0437(14) 0.0007(12) 0.0141(12) 0.0033(12)
C11A 0.069(2) 0.060(2) 0.0522(17) 0.0068(16) 0.0197(15) 0.0280(17)
C3' 0.0478(14) 0.0406(17) 0.0311(12) 0.0008(11) 0.0180(11) 0.0015(12)
C3 0.0663(19) 0.0392(18) 0.0425(15) 0.0067(13) 0.0320(14) 0.0102(14)
C5A' 0.0526(16) 0.0365(16) 0.0317(13) -0.0004(11) 0.0183(12) -0.0017(12)
C14' 0.0399(15) 0.103(3) 0.0314(14) 0.0003(16) 0.0051(12) -0.0097(17)
C5A 0.0446(14) 0.0292(15) 0.0282(12) 0.0006(10) 0.0170(10) 0.0004(11)
C9A 0.0574(18) 0.058(2) 0.0365(14) 0.0012(13) 0.0071(13) -0.0212(15)
C5' 0.0447(14) 0.0309(15) 0.0320(12) 0.0046(10) 0.0121(11) -0.0002(11)
C8 0.0522(17) 0.0373(18) 0.0596(17) 0.0138(14) 0.0216(14) 0.0007(13)
C14A 0.0603(19) 0.055(2) 0.0510(18) 0.0060(15) 0.0152(15) 0.0183(16)
C7 0.0473(15) 0.0267(15) 0.0358(13) 0.0054(11) 0.0133(11) -0.0013(11)
C6A' 0.0493(14) 0.0248(14) 0.0299(12) 0.0051(10) 0.0201(11) 0.0032(11)
C1 0.0499(15) 0.0344(16) 0.0298(12) 0.0050(11) 0.0185(11) 0.0042(11)
C5 0.0477(16) 0.076(3) 0.0429(15) -0.0131(16) 0.0130(13) -0.0017(15)
C9 0.0622(17) 0.0285(16) 0.0355(13) 0.0006(11) 0.0180(12) -0.0003(12)
C11' 0.068(2) 0.071(3) 0.0336(15) 0.0001(15) 0.0061(14) -0.0082(17)
C12 0.0574(18) 0.061(2) 0.0483(16) 0.0235(15) 0.0225(14) 0.0170(16)
C10A 0.0474(15) 0.0371(17) 0.0346(13) -0.0013(11) 0.0178(11) 0.0040(12)
C4A 0.0506(15) 0.0304(15) 0.0274(12) -0.0037(10) 0.0151(10) -0.0052(11)
C12A 0.0513(18) 0.061(2) 0.0567(18) 0.0131(16) 0.0093(14) 0.0118(15)
C1A' 0.0536(15) 0.0309(15) 0.0328(12) 0.0056(11) 0.0211(11) 0.0084(12)
C3A 0.0450(14) 0.0425(17) 0.0310(12) -0.0006(11) 0.0119(11) -0.0094(12)
C10' 0.0682(19) 0.0395(18) 0.0370(14) -0.0056(12) 0.0124(13) -0.0059(14)
C10 0.083(2) 0.046(2) 0.0573(18) 0.0086(15) 0.0362(17) 0.0232(17)
C3A' 0.097(2) 0.0349(18) 0.0398(15) -0.0022(13) 0.0352(16) 0.0054(15)
C1' 0.0394(13) 0.0370(15) 0.0260(11) 0.0052(11) 0.0137(10) 0.0014(11)
C16' 0.057(2) 0.148(5) 0.0495(19) 0.008(2) 0.0139(16) -0.035(3)
C13' 0.0494(16) 0.062(2) 0.0325(13) -0.0008(13) 0.0063(12) -0.0118(14)
C8' 0.0535(15) 0.0327(16) 0.0270(12) 0.0069(11) 0.0153(11) -0.0016(11)
C16 0.0534(19) 0.090(3) 0.071(2) 0.014(2) 0.0174(16) 0.0199(19)
C12' 0.0469(15) 0.0511(19) 0.0272(12) -0.0033(12) 0.0119(11) 0.0010(13)
C15A 0.0470(19) 0.125(4) 0.062(2) -0.014(2) 0.0051(15) 0.008(2)
C4A' 0.074(2) 0.0369(18) 0.0372(14) -0.0045(12) 0.0238(13) -0.0081(14)
C11 0.061(2) 0.048(2) 0.124(3) 0.035(2) 0.054(2) 0.0134(16)
C15' 0.0502(19) 0.126(4) 0.0450(17) 0.000(2) 0.0142(14) 0.017(2)
C2A' 0.079(2) 0.048(2) 0.0374(15) 0.0048(13) 0.0332(15) 0.0218(16)
C2' 0.0425(14) 0.0384(16) 0.0279(11) 0.0039(11) 0.0165(10) -0.0007(11)
C16A 0.079(3) 0.088(4) 0.085(3) -0.012(2) 0.019(2) 0.009(2)
C13A 0.068(2) 0.050(2) 0.0623(19) -0.0013(16) 0.0256(16) 0.0045(16)
C15 0.078(3) 0.140(5) 0.067(2) -0.029(3) 0.024(2) -0.051(3)
C17 0.068(2) 0.109(4) 0.064(2) -0.002(2) 0.0209(18) -0.004(2)
C18 0.074(3) 0.071(3) 0.113(4) -0.014(3) 0.034(2) 0.003(2)
C19 0.0355(16) 0.115(3) 0.0533(19) 0.017(2) 0.0109(14) 0.0011(18)
C1B 0.098(3) 0.067(3) 0.079(3) -0.022(2) -0.001(2) -0.027(2)
C1C 0.164(11) 0.074(6) 0.042(4) -0.013(3) 0.042(4) -0.034(6)
C1D 0.054(3) 0.160(6) 0.169(5) 0.079(5) 0.038(3) 0.019(3)
C1E 0.123(4) 0.194(8) 0.124(4) -0.048(5) 0.094(4) -0.006(5)
O8A 0.209(7) 0.242(9) 0.289(9) 0.170(7) 0.084(7) 0.052(7)
O7A 0.205(6) 0.425(14) 0.368(10) -0.314(11) 0.190(7) -0.205(8)
C16B 0.164(11) 0.074(6) 0.042(4) -0.013(3) 0.042(4) -0.034(6)

loop_
_atom_type_symbol
_atom_type_description
_atom_type_scat_dispersion_real
_atom_type_scat_dispersion_imag
_atom_type_scat_source
C C 0.0181 0.0091 'International Tables Vol C Tables 4.2.6.8 and 6.1.1.4'
H H 0.0000 0.0000 'International Tables Vol C Tables 4.2.6.8 and 6.1.1.4'
O O 0.0492 0.0322 'International Tables Vol C Tables 4.2.6.8 and 6.1.1.4'

loop_
_geom_angle_atom_site_label_1
_geom_angle_atom_site_label_2
_geom_angle_atom_site_label_3
_geom_angle
_geom_angle_site_symmetry_1
C1A O1A C1A' 119.6(2) .
C1A O2A H2A 109.5 .
C1 O1 C1' 118.79(18) .
C3' O5 C2' 60.65(17) .
C4A O4A H4A 109.5 .
C2A O3A C3A 60.45(18) .
C4A' O6A H6A 109.5 .
C2 O3 C3 61.21(18) .
C1 O2 H2 109.5 .
C4 O4 H4 109.5 .
O1A C1A C2A 112.0(2) .
O1A C1A C6A 110.58(19) .
O2A C1A O1A 105.8(2) .
O2A C1A C2A 103.70(19) .
O2A C1A C6A 110.3(2) .
C2A C1A C6A 113.9(2) .
O3A C2A C1A 114.9(2) .
O3A C2A C12A 114.9(2) .
O3A C2A C3A 59.80(17) .
C12A C2A C1A 114.7(3) .
C3A C2A C1A 119.2(2) .
C3A C2A C12A 121.2(3) .
C3A' O5A C2A' 61.0(2) .
C4' O6 H6 109.5 .
C7' C6' C1' 110.3(2) .
C5' C6' C7' 126.4(2) .
C5' C6' C1' 123.2(2) .
C8A' C9A' C11A 122.8(2) .
C8A' C9A' C10A 122.1(2) .
C11A C9A' C10A 115.1(2) .
C7' C6 C1 111.6(2) .
C7 C6 C7' 108.0(2) .
C7 C6 C1 105.84(19) .
C7 C6 C9 109.7(2) .
C9 C6 C7' 111.40(19) .
C9 C6 C1 110.2(2) .
C7A C6A C1A 107.5(2) .
C7A C6A C7A' 107.74(19) .
C7A C6A C5A 109.95(19) .
C7A' C6A C1A 110.93(18) .
C5A C6A C1A 110.5(2) .
C5A C6A C7A' 110.1(2) .
C13 C14 C16 122.1(4) .
C13 C14 C18 124.3(3) .
C18 C14 C16 113.5(3) .
C10' C9' C11' 115.4(3) .
C8' C9' C11' 121.5(3) .
C8' C9' C10' 123.1(3) .
C6' C7' C6 106.37(18) .
C6' C7' H7' 107.7 .
C6' C7' C8' 116.9(2) .
C6 C7' H7' 107.7 .
C8' C7' C6 110.0(2) .
C8' C7' H7' 107.7 .
O3 C2 C3 59.75(17) .
O3 C2 C1 113.5(2) .
O3 C2 C12 116.9(2) .
C3 C2 C1 118.4(3) .
C3 C2 C12 121.6(3) .
C12 C2 C1 114.7(2) .
C7A C8A C9A 176.2(3) .
C8A C7A C6A 177.3(2) .
C6A C7A' H7A' 106.7 .
C8A' C7A' C6A 111.1(2) .
C8A' C7A' H7A' 106.7 .
C8A' C7A' C6A' 117.4(2) .
C6A' C7A' C6A 107.8(2) .
C6A' C7A' H7A' 106.7 .
C9A' C8A' C7A' 124.2(2) .
C9A' C8A' H8A' 117.9 .
C7A' C8A' H8A' 117.9 .
O4 C4 H4B 108.3 .
O4 C4 C3 108.9(2) .
O4 C4 C9 109.1(3) .
C3 C4 H4B 108.3 .
C3 C4 C9 113.8(2) .
C9 C4 H4B 108.3 .
C14 C13 H13 116.5 .
C14 C13 C12 127.0(4) .
C12 C13 H13 116.5 .
O6 C4' H4' 106.9 .
O6 C4' C3' 110.9(2) .
O6 C4' C5' 111.6(2) .
C3' C4' H4' 106.9 .
C5' C4' H4' 106.9 .
C5' C4' C3' 113.3(2) .
C9A' C11A H11A 109.5 .
C9A' C11A H11B 109.5 .
C9A' C11A H11C 109.5 .
H11A C11A H11B 109.5 .
H11A C11A H11C 109.5 .
H11B C11A H11C 109.5 .
O5 C3' C4' 115.3(2) .
O5 C3' H3' 115.6 .
O5 C3' C2' 60.01(16) .
C4' C3' H3' 115.6 .
C2' C3' C4' 122.7(2) .
C2' C3' H3' 115.6 .
O3 C3 C2 59.04(18) .
O3 C3 C4 117.9(2) .
O3 C3 H3 114.7 .
C2 C3 C4 124.0(2) .
C2 C3 H3 114.7 .
C4 C3 H3 114.7 .
C6A' C5A' H5A' 117.5 .
C6A' C5A' C4A' 124.9(3) .
C4A' C5A' H5A' 117.5 .
C13' C14' C16' 121.0(4) .
C13' C14' C15' 123.7(3) .
C15' C14' C16' 115.3(3) .
C6A C5A H5A 107.8 .
C10A C5A C6A 109.8(2) .
C10A C5A H5A 107.8 .
C4A C5A C6A 112.7(2) .
C4A C5A H5A 107.8 .
C4A C5A C10A 110.8(2) .
C8A C9A C1B 115.4(3) .
C15 C9A C8A 121.5(4) .
C15 C9A C1B 123.1(4) .
C6' C5' C4' 125.5(2) .
C6' C5' H5' 117.3 .
C4' C5' H5' 117.3 .
C7 C8 C11 174.8(4) .
C15A C14A C16B 114.5(5) .
C19 C14A C15A 122.1(3) .
C19 C14A C1C 125.5(12) .
C19 C14A C16B 123.0(6) .
C1C C14A C15A 109.4(13) .
C1C C14A C16B 24.4(14) .
C8 C7 C6 174.7(3) .
C7A' C6A' C1A' 111.0(2) .
C5A' C6A' C7A' 125.6(2) .
C5A' C6A' C1A' 123.4(2) .
O1 C1 C6 110.8(2) .
O1 C1 C2 111.7(2) .
O2 C1 O1 104.68(18) .
O2 C1 C6 109.9(2) .
O2 C1 C2 104.2(2) .
C2 C1 C6 114.9(2) .
C16A C5 C17 116.2(4) .
C13A C5 C16A 127.7(4) .
C13A C5 C17 116.1(4) .
C6 C9 H9 107.0 .
C4 C9 C6 114.1(2) .
C4 C9 H9 107.0 .
C4 C9 C10' 112.0(2) .
C10' C9 C6 109.3(2) .
C10' C9 H9 107.0 .
C9' C11' H11D 109.5 .
C9' C11' H11E 109.5 .
C9' C11' H11F 109.5 .
H11D C11' H11E 109.5 .
H11D C11' H11F 109.5 .
H11E C11' H11F 109.5 .
C2 C12 H12C 108.9 .
C2 C12 H12D 108.9 .
C13 C12 C2 113.3(2) .
C13 C12 H12C 108.9 .
C13 C12 H12D 108.9 .
H12C C12 H12D 107.7 .
C9A' C10A C5A 113.7(2) .
C9A' C10A H10A 108.8 .
C9A' C10A H10B 108.8 .
C5A C10A H10A 108.8 .
C5A C10A H10B 108.8 .
H10A C10A H10B 107.7 .
O4A C4A C5A 110.3(2) .
O4A C4A H4AA 108.0 .
O4A C4A C3A 108.7(2) .
C5A C4A H4AA 108.0 .
C3A C4A C5A 113.6(2) .
C3A C4A H4AA 108.0 .
C2A C12A H12A 108.8 .
C2A C12A H12B 108.8 .
H12A C12A H12B 107.7 .
C19 C12A C2A 113.9(3) .
C19 C12A H12A 108.8 .
C19 C12A H12B 108.8 .
O1A C1A' C6A' 113.4(2) .
O1A C1A' H1A' 108.5 .
O1A C1A' C2A' 103.2(2) .
C6A' C1A' H1A' 108.5 .
C6A' C1A' C2A' 114.4(2) .
C2A' C1A' H1A' 108.5 .
O3A C3A C2A 59.75(17) .
O3A C3A C4A 116.1(2) .
O3A C3A H3A 115.3 .
C2A C3A C4A 123.3(2) .
C2A C3A H3A 115.3 .
C4A C3A H3A 115.3 .
C9' C10' C9 114.6(3) .
C9' C10' H10E 108.6 .
C9' C10' H10F 108.6 .
C9 C10' H10E 108.6 .
C9 C10' H10F 108.6 .
H10E C10' H10F 107.6 .
H10C C10 H10D 108.1 .
C2A' C10 H10C 109.5 .
C2A' C10 H10D 109.5 .
C2A' C10 C13A 110.7(3) .
C13A C10 H10C 109.5 .
C13A C10 H10D 109.5 .
O5A C3A' H3A' 115.7 .
O5A C3A' C4A' 115.7(3) .
O5A C3A' C2A' 59.5(2) .
C4A' C3A' H3A' 115.7 .
C2A' C3A' H3A' 115.7 .
C2A' C3A' C4A' 122.5(3) .
O1 C1' C6' 112.4(2) .
O1 C1' H1' 107.9 .
O1 C1' C2' 104.83(19) .
C6' C1' H1' 107.9 .
C2' C1' C6' 115.5(2) .
C2' C1' H1' 107.9 .
C14' C16' H16G 109.5 .
C14' C16' H16H 109.5 .
C14' C16' H16I 109.5 .
H16G C16' H16H 109.5 .
H16G C16' H16I 109.5 .
H16H C16' H16I 109.5 .
C14' C13' H13' 116.2 .
C14' C13' C12' 127.5(4) .
C12' C13' H13' 116.2 .
C9' C8' C7' 123.9(3) .
C9' C8' H8' 118.0 .
C7' C8' H8' 118.0 .
C14 C16 H16J 109.5 .
C14 C16 H16K 109.5 .
C14 C16 H16L 109.5 .
H16J C16 H16K 109.5 .
H16J C16 H16L 109.5 .
H16K C16 H16L 109.5 .
C13' C12' H12E 109.5 .
C13' C12' H12F 109.5 .
C13' C12' C2' 110.7(2) .
H12E C12' H12F 108.1 .
C2' C12' H12E 109.5 .
C2' C12' H12F 109.5 .
C14A C15A H15A 109.5 .
C14A C15A H15B 109.5 .
C14A C15A H15C 109.5 .
H15A C15A H15B 109.5 .
H15A C15A H15C 109.5 .
H15B C15A H15C 109.5 .
O6A C4A' C5A' 107.6(2) .
O6A C4A' C3A' 109.9(3) .
O6A C4A' H4A' 108.4 .
C5A' C4A' H4A' 108.4 .
C3A' C4A' C5A' 114.0(3) .
C3A' C4A' H4A' 108.4 .
C1D C11 C8 119.3(5) .
C1D C11 C1E 124.9(4) .
C1E C11 C8 115.8(4) .
C14' C15' H15F 109.5 .
C14' C15' H15G 109.5 .
C14' C15' H15H 109.5 .
H15F C15' H15G 109.5 .
H15F C15' H15H 109.5 .
H15G C15' H15H 109.5 .
O5A C2A' C1A' 113.2(2) .
O5A C2A' C10 116.8(3) .
O5A C2A' C3A' 59.4(2) .
C10 C2A' C1A' 116.2(3) .
C3A' C2A' C1A' 118.8(3) .
C3A' C2A' C10 119.7(3) .
O5 C2' C3' 59.34(16) .
O5 C2' C1' 113.1(2) .
O5 C2' C12' 115.0(2) .
C3' C2' C1' 119.7(2) .
C3' C2' C12' 120.0(2) .
C1' C2' C12' 116.2(2) .
C5 C16A H16A 109.5 .
C5 C16A H16B 109.5 .
C5 C16A H16C 109.5 .
H16A C16A H16B 109.5 .
H16A C16A H16C 109.5 .
H16B C16A H16C 109.5 .
C5 C13A C10 126.4(4) .
C5 C13A H13A 116.8 .
C10 C13A H13A 116.8 .
C9A C15 H15D 120.0 .
C9A C15 H15E 120.0 .
H15D C15 H15E 120.0 .
C5 C17 H17A 109.5 .
C5 C17 H17B 109.5 .
C5 C17 H17C 109.5 .
H17A C17 H17B 109.5 .
H17A C17 H17C 109.5 .
H17B C17 H17C 109.5 .
C14 C18 H18A 109.5 .
C14 C18 H18B 109.5 .
C14 C18 H18C 109.5 .
H18A C18 H18B 109.5 .
H18A C18 H18C 109.5 .
H18B C18 H18C 109.5 .
C14A C19 C12A 127.6(4) .
C14A C19 H19 116.2 .
C12A C19 H19 116.2 .
C9A C1B H1BA 109.5 .
C9A C1B H1BB 109.5 .
C9A C1B H1BC 109.5 .
H1BA C1B H1BB 109.5 .
H1BA C1B H1BC 109.5 .
H1BB C1B H1BC 109.5 .
C14A C1C H1CA 109.5 .
C14A C1C H1CB 109.5 .
C14A C1C H1CC 109.5 .
C11 C1D H1DA 120.0 .
C11 C1D H1DB 120.0 .
H1DA C1D H1DB 120.0 .
C11 C1E H1EA 109.5 .
C11 C1E H1EB 109.5 .
C11 C1E H1EC 109.5 .
H1EA C1E H1EB 109.5 .
H1EA C1E H1EC 109.5 .
H1EB C1E H1EC 109.5 .
O8A O8A H8AA 42.7 2_556
O8A O8A H8AB 150.9 2_556
H8AA O8A H8AB 109.5 .
H7AA O7A H7AB 109.4 .
C14A C16B H16D 109.5 .
C14A C16B H16E 109.5 .
C14A C16B H16F 109.5 .
H16D C16B H16E 109.5 .
H16D C16B H16F 109.5 .
H16E C16B H16F 109.5 .

loop_
_geom_bond_atom_site_label_1
_geom_bond_atom_site_label_2
_geom_bond_distance
_geom_bond_site_symmetry_2
O1A C1A 1.419(3) .
O1A C1A' 1.454(3) .
O2A H2A 0.8200 .
O2A C1A 1.400(3) .
O1 C1 1.427(3) .
O1 C1' 1.443(3) .
O5 C3' 1.447(3) .
O5 C2' 1.457(3) .
O4A H4A 0.8200 .
O4A C4A 1.430(3) .
O3A C2A 1.442(3) .
O3A C3A 1.442(3) .
O6A H6A 0.8200 .
O6A C4A' 1.444(3) .
O3 C2 1.438(3) .
O3 C3 1.448(4) .
O2 H2 0.8200 .
O2 C1 1.407(3) .
O4 H4 0.8200 .
O4 C4 1.431(4) .
C1A C2A 1.540(4) .
C1A C6A 1.564(3) .
C2A C12A 1.519(4) .
C2A C3A 1.452(4) .
O5A C3A' 1.448(4) .
O5A C2A' 1.450(5) .
O6 H6 0.8200 .
O6 C4' 1.424(4) .
C6' C7' 1.499(3) .
C6' C5' 1.329(4) .
C6' C1' 1.509(3) .
C9A' C8A' 1.329(4) .
C9A' C11A 1.492(4) .
C9A' C10A 1.518(4) .
C6 C7' 1.553(4) .
C6 C7 1.467(4) .
C6 C1 1.566(4) .
C6 C9 1.539(4) .
C6A C7A 1.472(4) .
C6A C7A' 1.558(3) .
C6A C5A 1.533(3) .
C14 C13 1.309(5) .
C14 C16 1.504(5) .
C14 C18 1.490(6) .
C9' C11' 1.508(4) .
C9' C10' 1.502(5) .
C9' C8' 1.325(4) .
C7' H7' 0.9800 .
C7' C8' 1.503(4) .
C2 C3 1.470(4) .
C2 C1 1.525(4) .
C2 C12 1.518(4) .
C8A C7A 1.197(4) .
C8A C9A 1.433(4) .
C7A' H7A' 0.9800 .
C7A' C8A' 1.496(4) .
C7A' C6A' 1.504(3) .
C8A' H8A' 0.9300 .
C4 H4B 0.9800 .
C4 C3 1.502(5) .
C4 C9 1.528(4) .
C13 H13 0.9300 .
C13 C12 1.509(5) .
C4' H4' 0.9800 .
C4' C3' 1.508(4) .
C4' C5' 1.496(4) .
C11A H11A 0.9600 .
C11A H11B 0.9600 .
C11A H11C 0.9600 .
C3' H3' 0.9800 .
C3' C2' 1.467(4) .
C3 H3 0.9800 .
C5A' H5A' 0.9300 .
C5A' C6A' 1.321(4) .
C5A' C4A' 1.492(4) .
C14' C16' 1.499(5) .
C14' C13' 1.339(5) .
C14' C15' 1.485(6) .
C5A H5A 0.9800 .
C5A C10A 1.529(4) .
C5A C4A 1.528(4) .
C9A C15 1.347(6) .
C9A C1B 1.462(6) .
C5' H5' 0.9300 .
C8 C7 1.202(4) .
C8 C11 1.446(4) .
C14A C15A 1.510(6) .
C14A C19 1.311(5) .
C14A C1C 1.31(2) .
C14A C16B 1.561(13) .
C6A' C1A' 1.506(4) .
C5 C16A 1.442(6) .
C5 C13A 1.344(5) .
C5 C17 1.488(6) .
C9 H9 0.9800 .
C9 C10' 1.537(4) .
C11' H11D 0.9600 .
C11' H11E 0.9600 .
C11' H11F 0.9600 .
C12 H12C 0.9700 .
C12 H12D 0.9700 .
C10A H10A 0.9700 .
C10A H10B 0.9700 .
C4A H4AA 0.9800 .
C4A C3A 1.515(4) .
C12A H12A 0.9700 .
C12A H12B 0.9700 .
C12A C19 1.503(5) .
C1A' H1A' 0.9800 .
C1A' C2A' 1.532(4) .
C3A H3A 0.9800 .
C10' H10E 0.9700 .
C10' H10F 0.9700 .
C10 H10C 0.9700 .
C10 H10D 0.9700 .
C10 C2A' 1.479(5) .
C10 C13A 1.482(5) .
C3A' H3A' 0.9800 .
C3A' C4A' 1.480(5) .
C3A' C2A' 1.471(5) .
C1' H1' 0.9800 .
C1' C2' 1.503(4) .
C16' H16G 0.9600 .
C16' H16H 0.9600 .
C16' H16I 0.9600 .
C13' H13' 0.9300 .
C13' C12' 1.491(4) .
C8' H8' 0.9300 .
C16 H16J 0.9600 .
C16 H16K 0.9600 .
C16 H16L 0.9600 .
C12' H12E 0.9700 .
C12' H12F 0.9700 .
C12' C2' 1.511(4) .
C15A H15A 0.9600 .
C15A H15B 0.9600 .
C15A H15C 0.9600 .
C4A' H4A' 0.9800 .
C11 C1D 1.362(7) .
C11 C1E 1.425(6) .
C15' H15F 0.9600 .
C15' H15G 0.9600 .
C15' H15H 0.9600 .
C16A H16A 0.9600 .
C16A H16B 0.9600 .
C16A H16C 0.9600 .
C13A H13A 0.9300 .
C15 H15D 0.9300 .
C15 H15E 0.9300 .
C17 H17A 0.9600 .
C17 H17B 0.9600 .
C17 H17C 0.9600 .
C18 H18A 0.9600 .
C18 H18B 0.9600 .
C18 H18C 0.9600 .
C19 H19 0.9300 .
C1B H1BA 0.9600 .
C1B H1BB 0.9600 .
C1B H1BC 0.9600 .
C1C H1CA 0.9600 .
C1C H1CB 0.9600 .
C1C H1CC 0.9600 .
C1D H1DA 0.9300 .
C1D H1DB 0.9300 .
C1E H1EA 0.9600 .
C1E H1EB 0.9600 .
C1E H1EC 0.9600 .
O8A O8A 1.811(7) 2_556
O8A H8AA 0.8501 .
O8A H8AB 0.8501 .
O7A H7AA 0.8504 .
O7A H7AB 0.8494 .
C16B H16D 0.9600 .
C16B H16E 0.9600 .
C16B H16F 0.9600 .

loop_
_geom_torsion_atom_site_label_1
_geom_torsion_atom_site_label_2
_geom_torsion_atom_site_label_3
_geom_torsion_atom_site_label_4
_geom_torsion
O1A C1A C2A O3A 75.7(3)
O1A C1A C2A C12A -60.7(3)
O1A C1A C2A C3A 143.7(2)
O1A C1A C6A C7A 66.7(2)
O1A C1A C6A C7A' -50.9(3)
O1A C1A C6A C5A -173.3(2)
O1A C1A' C2A' O5A 67.1(3)
O1A C1A' C2A' C10 -72.1(3)
O1A C1A' C2A' C3A' 133.8(3)
O2A C1A C2A O3A -170.7(2)
O2A C1A C2A C12A 52.9(3)
O2A C1A C2A C3A -102.7(3)
O2A C1A C6A C7A -50.0(3)
O2A C1A C6A C7A' -167.6(2)
O2A C1A C6A C5A 70.0(3)
O1 C1' C2' O5 55.5(3)
O1 C1' C2' C3' 122.2(2)
O1 C1' C2' C12' -80.8(3)
O5 C3' C2' C1' -100.8(3)
O5 C3' C2' C12' 103.1(2)
O4A C4A C3A O3A -154.1(2)
O4A C4A C3A C2A 136.4(2)
O3A C2A C12A C19 42.5(4)
O3A C2A C3A C4A 103.1(3)
O3 C2 C3 C4 104.7(3)
O3 C2 C1 O1 77.2(3)
O3 C2 C1 O2 -170.4(2)
O3 C2 C1 C6 -50.1(3)
O3 C2 C12 C13 32.8(4)
O4 C4 C3 O3 -159.9(2)
O4 C4 C3 C2 130.2(3)
O4 C4 C9 C6 -160.8(2)
O4 C4 C9 C10' 74.4(3)
C1A O1A C1A' C6A' -46.1(3)
C1A O1A C1A' C2A' -170.5(2)
C1A C2A C12A C19 179.0(2)
C1A C2A C3A O3A -103.5(2)
C1A C2A C3A C4A -0.4(4)
C1A C6A C7A C8A -97(6)
C1A C6A C7A' C8A' -171.4(2)
C1A C6A C7A' C6A' 58.7(3)
C1A C6A C5A C10A -175.8(2)
C1A C6A C5A C4A 60.2(3)
C2A O3A C3A C4A -115.0(3)
C2A C1A C6A C7A -166.20(19)
C2A C1A C6A C7A' 76.2(2)
C2A C1A C6A C5A -46.2(3)
C2A C12A C19 C14A 123.3(4)
O5A C3A' C4A' O6A 177.8(2)
O5A C3A' C4A' C5A' 56.9(4)
O5A C3A' C2A' C1A' -101.4(3)
O5A C3A' C2A' C10 105.4(3)
O6 C4' C3' O5 -163.0(2)
O6 C4' C3' C2' 127.7(3)
O6 C4' C5' C6' -130.4(3)
C6' C7' C8' C9' 143.8(3)
C6' C1' C2' O5 -68.8(3)
C6' C1' C2' C3' -2.1(3)
C6' C1' C2' C12' 154.9(2)
C6 C7' C8' C9' 22.4(3)
C6 C9 C10' C9' -40.0(3)
C6A C1A C2A O3A -50.7(3)
C6A C1A C2A C12A 172.8(2)
C6A C1A C2A C3A 17.3(3)
C6A C7A' C8A' C9A' 19.9(4)
C6A C7A' C6A' C5A' 122.8(3)
C6A C7A' C6A' C1A' -58.5(3)
C6A C5A C10A C9A' -43.7(3)
C6A C5A C4A O4A -165.4(2)
C6A C5A C4A C3A -43.2(3)
C14 C13 C12 C2 119.1(4)
C7' C6' C5' C4' -172.9(2)
C7' C6' C1' O1 56.7(3)
C7' C6' C1' C2' 176.9(2)
C7' C6 C7 C8 89(3)
C7' C6 C1 O1 -49.3(3)
C7' C6 C1 O2 -164.55(19)
C7' C6 C1 C2 78.4(3)
C7' C6 C9 C4 -66.5(3)
C7' C6 C9 C10' 59.7(3)
C2 O3 C3 C4 -114.9(3)
C7A C6A C7A' C8A' 71.2(3)
C7A C6A C7A' C6A' -58.7(3)
C7A C6A C5A C10A -57.2(3)
C7A C6A C5A C4A 178.8(2)
C7A C8A C9A C15 -159(5)
C7A C8A C9A C1B 21(5)
C7A' C6A C7A C8A 23(6)
C7A' C6A C5A C10A 61.3(3)
C7A' C6A C5A C4A -62.7(3)
C7A' C6A' C1A' O1A 51.7(3)
C7A' C6A' C1A' C2A' 169.7(2)
C8A' C9A' C10A C5A 14.8(4)
C8A' C7A' C6A' C5A' -3.5(4)
C8A' C7A' C6A' C1A' 175.2(2)
C4 C9 C10' C9' 87.5(3)
C4' C3' C2' O5 102.4(3)
C4' C3' C2' C1' 1.6(4)
C4' C3' C2' C12' -154.5(3)
C11A C9A' C8A' C7A' 178.0(3)
C11A C9A' C10A C5A -165.9(3)
C3' O5 C2' C1' 111.9(2)
C3' O5 C2' C12' -111.3(3)
C3' C4' C5' C6' -4.5(4)
C3 O3 C2 C1 110.3(3)
C3 O3 C2 C12 -112.5(3)
C3 C2 C1 O1 144.3(2)
C3 C2 C1 O2 -103.3(3)
C3 C2 C1 C6 17.0(4)
C3 C2 C12 C13 -36.7(5)
C3 C4 C9 C6 -39.0(3)
C3 C4 C9 C10' -163.8(3)
C5A' C6A' C1A' O1A -129.6(3)
C5A' C6A' C1A' C2A' -11.6(4)
C14' C13' C12' C2' 103.0(3)
C5A C6A C7A C8A 143(6)
C5A C6A C7A' C8A' -48.7(3)
C5A C6A C7A' C6A' -178.6(2)
C5A C4A C3A O3A 82.8(3)
C5A C4A C3A C2A 13.2(3)
C9A C8A C7A C6A 29(10)
C5' C6' C7' C6 115.8(3)
C5' C6' C7' C8' -7.4(4)
C5' C6' C1' O1 -120.9(3)
C5' C6' C1' C2' -0.7(4)
C5' C4' C3' O5 70.7(3)
C5' C4' C3' C2' 1.4(4)
C7 C6 C7' C6' -57.2(3)
C7 C6 C7' C8' 70.3(3)
C7 C6 C1 O1 67.9(3)
C7 C6 C1 O2 -47.3(3)
C7 C6 C1 C2 -164.3(2)
C7 C6 C9 C4 174.0(2)
C7 C6 C9 C10' -59.8(3)
C7 C8 C11 C1D -141(4)
C7 C8 C11 C1E 40(4)
C6A' C7A' C8A' C9A' 144.6(3)
C6A' C5A' C4A' O6A -110.9(3)
C6A' C5A' C4A' C3A' 11.3(4)
C6A' C1A' C2A' O5A -56.6(3)
C6A' C1A' C2A' C10 164.2(2)
C6A' C1A' C2A' C3A' 10.1(4)
C1 O1 C1' C6' -48.5(3)
C1 O1 C1' C2' -174.7(2)
C1 C6 C7' C6' 58.7(3)
C1 C6 C7' C8' -173.8(2)
C1 C6 C7 C8 -31(3)
C1 C6 C9 C4 57.9(3)
C1 C6 C9 C10' -175.9(2)
C1 C2 C3 O3 -102.1(3)
C1 C2 C3 C4 2.6(4)
C1 C2 C12 C13 169.4(3)
C9 C6 C7' C6' -177.7(2)
C9 C6 C7' C8' -50.2(3)
C9 C6 C7 C8 -150(3)
C9 C6 C1 O1 -173.6(2)
C9 C6 C1 O2 71.2(3)
C9 C6 C1 C2 -45.9(3)
C9 C4 C3 O3 78.1(3)
C9 C4 C3 C2 8.3(4)
C11' C9' C10' C9 -168.5(3)
C11' C9' C8' C7' 177.6(3)
C12 C2 C3 O3 104.9(3)
C12 C2 C3 C4 -150.5(3)
C12 C2 C1 O1 -60.9(3)
C12 C2 C1 O2 51.5(3)
C12 C2 C1 C6 171.8(3)
C10A C9A' C8A' C7A' -2.7(5)
C10A C5A C4A O4A 71.1(3)
C10A C5A C4A C3A -166.6(2)
C4A C5A C10A C9A' 81.5(3)
C12A C2A C3A O3A 102.5(3)
C12A C2A C3A C4A -154.4(3)
C1A' O1A C1A O2A 164.6(2)
C1A' O1A C1A C2A -83.1(3)
C1A' O1A C1A C6A 45.1(3)
C3A O3A C2A C1A 110.6(3)
C3A O3A C2A C12A -113.0(3)
C3A C2A C12A C19 -25.9(4)
C10' C9' C8' C7' -3.8(4)
C3A' O5A C2A' C1A' 110.8(3)
C3A' O5A C2A' C10 -110.2(3)
C1' O1 C1 O2 162.7(2)
C1' O1 C1 C6 44.4(3)
C1' O1 C1 C2 -85.2(3)
C1' C6' C7' C6 -61.7(3)
C1' C6' C7' C8' 175.1(2)
C1' C6' C5' C4' 4.2(4)
C16' C14' C13' C12' -177.7(3)
C13' C12' C2' O5 152.5(3)
C13' C12' C2' C3' 84.8(3)
C13' C12' C2' C1' -72.1(3)
C8' C9' C10' C9 12.9(4)
C16 C14 C13 C12 177.9(3)
C15A C14A C19 C12A 175.7(4)
C4A' C5A' C6A' C7A' 179.2(3)
C4A' C5A' C6A' C1A' 0.7(4)
C4A' C3A' C2A' O5A 102.9(3)
C4A' C3A' C2A' C1A' 1.5(5)
C4A' C3A' C2A' C10 -151.7(3)
C11 C8 C7 C6 -36(6)
C15' C14' C13' C12' 1.3(5)
C2A' O5A C3A' C4A' -114.0(3)
C2A' C10 C13A C5 -135.5(4)
C2A' C3A' C4A' O6A 108.9(3)
C2A' C3A' C4A' C5A' -12.0(4)
C2' O5 C3' C4' -114.7(3)
C16A C5 C13A C10 -2.0(6)
C13A C10 C2A' O5A 140.2(3)
C13A C10 C2A' C1A' -82.1(3)
C13A C10 C2A' C3A' 71.8(4)
C17 C5 C13A C10 178.5(3)
C18 C14 C13 C12 1.4(6)
C1C C14A C19 C12A 17.4(19)
C16B C14A C19 C12A -12.1(10)
